data_4108793
loop_
_publ_author_name
'Madhu Ganesh'
'Daniel Seidel'

_publ_section_title
;
 Catalytic Enantioselective Additions of Indoles to Nitroalkenes
;
_journal_name_full 'Journal of the American Chemical Society'
_journal_page_first 16464
_journal_page_last 16465
_journal_paper_doi 10.1021/ja8063292
_journal_volume 130
_journal_year 2008
_chemical_formula_sum 'C16 H13 Br N2 O2'
_chemical_formula_weight 345.19
_chemical_name_systematic
; 
 ? 
;
_space_group_IT_number 19
_symmetry_cell_setting orthorhombic
_symmetry_space_group_name_Hall 'P 2ac 2ab'
_symmetry_space_group_name_H-M 'P 21 21 21'
_atom_sites_solution_hydrogens geom
_atom_sites_solution_primary direct
_atom_sites_solution_secondary difmap
_audit_creation_method SHELXL-97
_cell_angle_alpha 90.00
_cell_angle_beta 90.00
_cell_angle_gamma 90.00
_cell_formula_units_Z 4
_cell_length_a 5.7314(5)
_cell_length_b 13.9725(13)
_cell_length_c 17.7160(16)
_cell_measurement_reflns_used 5892
_cell_measurement_temperature 100(2)
_cell_measurement_theta_max 30.51
_cell_measurement_theta_min 2.72
_cell_volume 1418.7(2)
_computing_cell_refinement 'Bruker SMART'
_computing_data_collection 'Bruker SMART'
_computing_data_reduction 'Bruker SAINT'
_computing_molecular_graphics 'Bruker SHELXTL'
_computing_publication_material 'Bruker SHELXTL'
_computing_structure_refinement 'SHELXL-97 (Sheldrick, 1997)'
_computing_structure_solution 'SHELXS-97 (Sheldrick, 1990)'
_diffrn_ambient_temperature 100(2)
_diffrn_measured_fraction_theta_full 1.000
_diffrn_measured_fraction_theta_max 1.000
_diffrn_measurement_device_type 'CCD area detector'
_diffrn_measurement_method 'phi and omega scans'
_diffrn_radiation_monochromator graphite
_diffrn_radiation_source 'fine-focus sealed tube'
_diffrn_radiation_type MoK\a
_diffrn_radiation_wavelength 0.71073
_diffrn_reflns_av_R_equivalents 0.0174
_diffrn_reflns_av_sigmaI/netI 0.0172
_diffrn_reflns_limit_h_max 8
_diffrn_reflns_limit_h_min -8
_diffrn_reflns_limit_k_max 19
_diffrn_reflns_limit_k_min -19
_diffrn_reflns_limit_l_max 25
_diffrn_reflns_limit_l_min -24
_diffrn_reflns_number 14370
_diffrn_reflns_theta_full 30.53
_diffrn_reflns_theta_max 30.53
_diffrn_reflns_theta_min 1.86
_exptl_absorpt_coefficient_mu 2.903
_exptl_absorpt_correction_T_max 0.67
_exptl_absorpt_correction_T_min 0.38
_exptl_absorpt_correction_type multi-scan
_exptl_absorpt_process_details 'Bruker SAINT (SADABS)'
_exptl_crystal_colour amber
_exptl_crystal_density_diffrn 1.616
_exptl_crystal_description rod
_exptl_crystal_F_000 696
_exptl_crystal_size_max 0.41
_exptl_crystal_size_mid 0.21
_exptl_crystal_size_min 0.15
_refine_diff_density_max 0.708
_refine_diff_density_min -0.235
_refine_diff_density_rms 0.068
_refine_ls_abs_structure_details 'Flack H D (1983), Acta Cryst. A39, 876-881'
_refine_ls_abs_structure_Flack -0.003(5)
_refine_ls_extinction_method none
_refine_ls_goodness_of_fit_ref 1.002
_refine_ls_hydrogen_treatment mixed
_refine_ls_matrix_type full
_refine_ls_number_parameters 194
_refine_ls_number_reflns 4335
_refine_ls_number_restraints 0
_refine_ls_restrained_S_all 1.002
_refine_ls_R_factor_all 0.0244
_refine_ls_R_factor_gt 0.0235
_refine_ls_shift/su_max 0.001
_refine_ls_shift/su_mean 0.000
_refine_ls_structure_factor_coef Fsqd
_refine_ls_weighting_details 'calc w=1/[\s^2^(Fo^2^)+(0.0400P)^2^+0.4400P] where P=(Fo^2^+2Fc^2^)/3'
_refine_ls_weighting_scheme calc
_refine_ls_wR_factor_gt 0.0601
_refine_ls_wR_factor_ref 0.0605
_reflns_number_gt 4218
_reflns_number_total 4335
_reflns_threshold_expression >2sigma(I)
_cod_data_source_file ja8063292_si_001.cif
_cod_data_source_block mg-379
_cod_database_code 4108793

loop_
_symmetry_equiv_pos_as_xyz
'x, y, z'
'-x+1/2, -y, z+1/2'
'-x, y+1/2, -z+1/2'
'x+1/2, -y+1/2, -z'

loop_
_atom_site_label
_atom_site_type_symbol
_atom_site_fract_x
_atom_site_fract_y
_atom_site_fract_z
_atom_site_U_iso_or_equiv
_atom_site_adp_type
_atom_site_occupancy
_atom_site_symmetry_multiplicity
_atom_site_calc_flag
_atom_site_refinement_flags
Br1 Br 0.54834(3) 0.836591(11) 0.038992(9) 0.02534(5) Uani 1 1 d .
C1 C 0.3713(3) 0.96941(10) 0.36782(8) 0.0152(2) Uani 1 1 d .
H1 H 0.2078 0.9516 0.3817 0.018 Uiso 1 1 calc R
C2 C 0.5342(3) 0.91565(9) 0.41906(8) 0.0151(2) Uani 1 1 d .
C3 C 0.7345(3) 0.86835(11) 0.39845(9) 0.0187(3) Uani 1 1 d .
H3 H 0.7908 0.8627 0.3482 0.022 Uiso 1 1 calc R
N1 N 0.8416(2) 0.83036(9) 0.46121(8) 0.0192(2) Uani 1 1 d .
H1N H 0.960(4) 0.7988(18) 0.4613(14) 0.029(5) Uiso 1 1 d .
C4 C 0.7093(2) 0.84988(10) 0.52389(8) 0.0154(2) Uani 1 1 d .
C5 C 0.7406(3) 0.82135(10) 0.59905(8) 0.0170(3) Uani 1 1 d .
H5 H 0.8749 0.7866 0.6145 0.020 Uiso 1 1 calc R
C6 C 0.5665(3) 0.84616(10) 0.64984(8) 0.0179(2) Uani 1 1 d .
H6 H 0.5808 0.8273 0.7011 0.021 Uiso 1 1 calc R
C7 C 0.3691(3) 0.89874(10) 0.62697(8) 0.0178(3) Uani 1 1 d .
H7 H 0.2524 0.9141 0.6631 0.021 Uiso 1 1 calc R
C8 C 0.3416(3) 0.92852(10) 0.55275(8) 0.0167(3) Uani 1 1 d .
H8 H 0.2094 0.9651 0.5382 0.020 Uiso 1 1 calc R
C9 C 0.5122(2) 0.90363(10) 0.49983(8) 0.0146(2) Uani 1 1 d .
C10 C 0.4089(2) 0.94280(10) 0.28552(8) 0.0153(2) Uani 1 1 d .
C11 C 0.6038(3) 0.97421(10) 0.24530(8) 0.0179(3) Uani 1 1 d .
H11 H 0.7103 1.0173 0.2684 0.022 Uiso 1 1 calc R
C12 C 0.6442(3) 0.94314(11) 0.17161(8) 0.0185(3) Uani 1 1 d .
H12 H 0.7777 0.9644 0.1446 0.022 Uiso 1 1 calc R
C13 C 0.4877(3) 0.88111(10) 0.13850(8) 0.0175(3) Uani 1 1 d .
C14 C 0.2897(3) 0.84954(11) 0.17601(9) 0.0200(3) Uani 1 1 d .
H14 H 0.1821 0.8076 0.1521 0.024 Uiso 1 1 calc R
C15 C 0.2527(3) 0.88088(11) 0.24960(9) 0.0185(3) Uani 1 1 d .
H15 H 0.1182 0.8597 0.2761 0.022 Uiso 1 1 calc R
C16 C 0.4022(3) 1.07729(10) 0.38286(8) 0.0173(3) Uani 1 1 d .
H16A H 0.3833 1.0902 0.4375 0.021 Uiso 1 1 calc R
H16B H 0.5614 1.0972 0.3679 0.021 Uiso 1 1 calc R
N2 N 0.2259(3) 1.13388(10) 0.33918(8) 0.0217(3) Uani 1 1 d .
O1 O 0.2975(3) 1.19315(10) 0.29387(8) 0.0355(3) Uani 1 1 d .
O2 O 0.0186(2) 1.11689(11) 0.35091(8) 0.0325(3) Uani 1 1 d .

loop_
_atom_site_aniso_label
_atom_site_aniso_U_11
_atom_site_aniso_U_22
_atom_site_aniso_U_33
_atom_site_aniso_U_23
_atom_site_aniso_U_13
_atom_site_aniso_U_12
Br1 0.03291(8) 0.02601(8) 0.01710(7) -0.00553(6) 0.00181(6) 0.00369(6)
C1 0.0167(6) 0.0150(6) 0.0140(6) 0.0001(4) 0.0007(5) 0.0002(5)
C2 0.0152(5) 0.0145(5) 0.0155(5) 0.0008(4) 0.0017(5) 0.0001(5)
C3 0.0187(6) 0.0190(6) 0.0185(6) 0.0016(5) 0.0045(5) 0.0021(5)
N1 0.0153(5) 0.0202(5) 0.0222(5) 0.0030(6) 0.0029(5) 0.0049(4)
C4 0.0133(6) 0.0133(6) 0.0195(6) -0.0001(4) 0.0002(4) -0.0003(4)
C5 0.0172(6) 0.0135(6) 0.0204(6) 0.0001(5) -0.0031(5) -0.0002(5)
C6 0.0227(7) 0.0163(6) 0.0146(5) -0.0009(4) -0.0028(5) -0.0020(6)
C7 0.0203(6) 0.0179(6) 0.0151(6) -0.0015(5) 0.0014(5) 0.0010(5)
C8 0.0169(6) 0.0156(6) 0.0177(6) -0.0010(5) 0.0020(5) 0.0016(5)
C9 0.0159(6) 0.0126(5) 0.0153(6) -0.0002(4) 0.0004(4) 0.0001(4)
C10 0.0170(6) 0.0140(5) 0.0149(6) 0.0002(4) 0.0018(5) 0.0005(4)
C11 0.0190(7) 0.0177(6) 0.0171(6) -0.0002(5) 0.0016(5) -0.0028(5)
C12 0.0198(6) 0.0176(6) 0.0182(6) 0.0014(5) 0.0032(5) -0.0004(5)
C13 0.0227(7) 0.0157(6) 0.0141(5) -0.0016(4) 0.0008(5) 0.0039(5)
C14 0.0206(6) 0.0181(6) 0.0215(7) -0.0036(5) -0.0011(5) -0.0012(5)
C15 0.0171(6) 0.0179(6) 0.0206(7) 0.0003(5) 0.0017(5) -0.0019(5)
C16 0.0198(6) 0.0156(6) 0.0165(6) -0.0006(5) -0.0024(5) 0.0023(5)
N2 0.0299(7) 0.0161(5) 0.0190(6) -0.0032(5) -0.0067(5) 0.0047(5)
O1 0.0537(9) 0.0217(6) 0.0311(7) 0.0080(5) -0.0155(6) -0.0091(6)
O2 0.0261(6) 0.0408(7) 0.0307(6) 0.0003(6) -0.0045(5) 0.0113(5)

loop_
_atom_type_symbol
_atom_type_description
_atom_type_scat_dispersion_real
_atom_type_scat_dispersion_imag
_atom_type_scat_source
C C 0.0033 0.0016 'International Tables Vol C Tables 4.2.6.8 and 6.1.1.4'
H H 0.0000 0.0000 'International Tables Vol C Tables 4.2.6.8 and 6.1.1.4'
N N 0.0061 0.0033 'International Tables Vol C Tables 4.2.6.8 and 6.1.1.4'
O O 0.0106 0.0060 'International Tables Vol C Tables 4.2.6.8 and 6.1.1.4'
Br Br -0.2901 2.4595 'International Tables Vol C Tables 4.2.6.8 and 6.1.1.4'

loop_
_geom_angle_atom_site_label_1
_geom_angle_atom_site_label_2
_geom_angle_atom_site_label_3
_geom_angle
C2 C1 C10 111.65(12)
C2 C1 C16 108.23(11)
C10 C1 C16 112.88(11)
C2 C1 H1 108.0
C10 C1 H1 108.0
C16 C1 H1 108.0
C3 C2 C9 106.25(13)
C3 C2 C1 126.78(13)
C9 C2 C1 126.97(13)
C2 C3 N1 110.10(13)
C2 C3 H3 125.0
N1 C3 H3 125.0
C4 N1 C3 109.28(12)
C4 N1 H1N 124.7(17)
C3 N1 H1N 125.9(17)
N1 C4 C5 129.89(13)
N1 C4 C9 107.55(12)
C5 C4 C9 122.49(13)
C6 C5 C4 116.91(13)
C6 C5 H5 121.5
C4 C5 H5 121.5
C5 C6 C7 121.43(13)
C5 C6 H6 119.3
C7 C6 H6 119.3
C8 C7 C6 121.32(14)
C8 C7 H7 119.3
C6 C7 H7 119.3
C7 C8 C9 118.76(13)
C7 C8 H8 120.6
C9 C8 H8 120.6
C8 C9 C4 119.06(12)
C8 C9 C2 134.05(14)
C4 C9 C2 106.79(13)
C11 C10 C15 118.33(13)
C11 C10 C1 121.76(13)
C15 C10 C1 119.81(13)
C12 C11 C10 120.84(14)
C12 C11 H11 119.6
C10 C11 H11 119.6
C13 C12 C11 119.08(14)
C13 C12 H12 120.5
C11 C12 H12 120.5
C12 C13 C14 121.90(13)
C12 C13 Br1 118.77(11)
C14 C13 Br1 119.32(11)
C13 C14 C15 118.25(14)
C13 C14 H14 120.9
C15 C14 H14 120.9
C14 C15 C10 121.59(14)
C14 C15 H15 119.2
C10 C15 H15 119.2
N2 C16 C1 110.45(12)
N2 C16 H16A 109.6
C1 C16 H16A 109.6
N2 C16 H16B 109.6
C1 C16 H16B 109.6
H16A C16 H16B 108.1
O1 N2 O2 124.44(16)
O1 N2 C16 118.01(15)
O2 N2 C16 117.55(14)

loop_
_geom_bond_atom_site_label_1
_geom_bond_atom_site_label_2
_geom_bond_distance
Br1 C13 1.9014(14)
C1 C2 1.504(2)
C1 C10 1.5200(19)
C1 C16 1.541(2)
C1 H1 1.0000
C2 C3 1.374(2)
C2 C9 1.4462(18)
C3 N1 1.377(2)
C3 H3 0.9500
N1 C4 1.3724(19)
N1 H1N 0.81(3)
C4 C5 1.401(2)
C4 C9 1.4216(19)
C5 C6 1.388(2)
C5 H5 0.9500
C6 C7 1.409(2)
C6 H6 0.9500
C7 C8 1.388(2)
C7 H7 0.9500
C8 C9 1.3985(19)
C8 H8 0.9500
C10 C11 1.396(2)
C10 C15 1.398(2)
C11 C12 1.395(2)
C11 H11 0.9500
C12 C13 1.378(2)
C12 H12 0.9500
C13 C14 1.387(2)
C14 C15 1.392(2)
C14 H14 0.9500
C15 H15 0.9500
C16 N2 1.4983(19)
C16 H16A 0.9900
C16 H16B 0.9900
N2 O1 1.224(2)
N2 O2 1.229(2)

loop_
_geom_torsion_atom_site_label_1
_geom_torsion_atom_site_label_2
_geom_torsion_atom_site_label_3
_geom_torsion_atom_site_label_4
_geom_torsion
C10 C1 C2 C3 17.0(2)
C16 C1 C2 C3 -107.85(16)
C10 C1 C2 C9 -163.26(13)
C16 C1 C2 C9 71.91(18)
C9 C2 C3 N1 -1.81(17)
C1 C2 C3 N1 177.99(13)
C2 C3 N1 C4 1.73(18)
C3 N1 C4 C5 175.98(14)
C3 N1 C4 C9 -0.89(17)
N1 C4 C5 C6 -175.07(15)
C9 C4 C5 C6 1.4(2)
C4 C5 C6 C7 -0.9(2)
C5 C6 C7 C8 -0.5(2)
C6 C7 C8 C9 1.3(2)
C7 C8 C9 C4 -0.8(2)
C7 C8 C9 C2 174.93(15)
N1 C4 C9 C8 176.59(13)
C5 C4 C9 C8 -0.6(2)
N1 C4 C9 C2 -0.22(15)
C5 C4 C9 C2 -177.38(13)
C3 C2 C9 C8 -174.89(16)
C1 C2 C9 C8 5.3(3)
C3 C2 C9 C4 1.24(16)
C1 C2 C9 C4 -178.57(13)
C2 C1 C10 C11 -73.39(17)
C16 C1 C10 C11 48.80(18)
C2 C1 C10 C15 102.89(16)
C16 C1 C10 C15 -134.91(14)
C15 C10 C11 C12 -1.2(2)
C1 C10 C11 C12 175.11(13)
C10 C11 C12 C13 0.4(2)
C11 C12 C13 C14 0.8(2)
C11 C12 C13 Br1 -178.41(11)
C12 C13 C14 C15 -1.1(2)
Br1 C13 C14 C15 178.10(11)
C13 C14 C15 C10 0.2(2)
C11 C10 C15 C14 0.9(2)
C1 C10 C15 C14 -175.50(14)
C2 C1 C16 N2 -174.00(12)
C10 C1 C16 N2 61.91(16)
C1 C16 N2 O1 -120.74(15)
C1 C16 N2 O2 58.63(18)
